data_1512463
loop_
_publ_author_name
'Maisy I.P.R. Modestoa'
'Simone Finotoa'
'Gleison Antonio Casagrandea'
'Cristiano Raminellib'
'Ernesto Schulz Langc'
'Davi F. Backc'
'Samuel Leite Oliveirad'
'Marco Antonio U. Martines'

_publ_section_title
;
 A facile preparation of two new isostructural metal-organochalcogen
 clusters from simple starting materials: Sonochemical synthesis, X-ray
 structures and spectroscopic remarks
;
_journal_name_full
;
Inorganica Chimica Acta
;
_journal_page_first 103
_journal_page_last 107
_journal_paper_doi 10.1016/j.ica.2012.05.032
_journal_volume 392
_journal_year 2012
_chemical_formula_moiety 'C87 H75 Br2 Hg8 N3 S Te12'
_chemical_formula_sum 'C87 H75 Br2 Hg8 N3 S Te12'
_chemical_formula_weight 4490.3
_chemical_name_systematic
;
 Chalcogenide Mercury Cluster
;
_space_group_IT_number 14
_symmetry_cell_setting monoclinic
_symmetry_space_group_name_Hall '-P 2ybc'
_symmetry_space_group_name_H-M 'P 1 21/c 1'
_atom_sites_solution_hydrogens geom
_atom_sites_solution_primary direct
_atom_sites_solution_secondary difmap
_audit_conform_dict_location ftp://ftp.iucr.org/pub/cif_core.dic
_audit_conform_dict_name cif_core.dic
_audit_conform_dict_version 2.4
_audit_creation_date 2011-03-30T04:09:01-00:00
_audit_creation_method 'WinGX routine CIF_UPDATE'
_cell_angle_alpha 90
_cell_angle_beta 112.1280(10)
_cell_angle_gamma 90
_cell_formula_units_Z 4
_cell_length_a 29.5202(2)
_cell_length_b 13.95040(10)
_cell_length_c 27.2233(2)
_cell_measurement_temperature 296(2)
_cell_measurement_theta_max 22.25
_cell_measurement_theta_min 2.43
_cell_volume 10385.31(15)
_computing_structure_refinement 'SHELXL-97 (Sheldrick, 2008)'
_diffrn_ambient_temperature 296(2)
_diffrn_measured_fraction_theta_full 0.998
_diffrn_measured_fraction_theta_max 0.998
_diffrn_radiation_monochromator graphite
_diffrn_radiation_type MoK\a
_diffrn_radiation_wavelength 0.71073
_diffrn_reflns_av_R_equivalents 0.0713
_diffrn_reflns_av_unetI/netI 0.0638
_diffrn_reflns_limit_h_max 37
_diffrn_reflns_limit_h_min -37
_diffrn_reflns_limit_k_max 17
_diffrn_reflns_limit_k_min -17
_diffrn_reflns_limit_l_max 34
_diffrn_reflns_limit_l_min -34
_diffrn_reflns_number 94293
_diffrn_reflns_theta_full 27.15
_diffrn_reflns_theta_max 27.15
_diffrn_reflns_theta_min 1.49
_exptl_absorpt_coefficient_mu 15.913
_exptl_absorpt_correction_T_max 0.7853
_exptl_absorpt_correction_T_min 0.6579
_exptl_absorpt_correction_type multi-scan
_exptl_absorpt_process_details SADABS
_exptl_crystal_colour Yellow
_exptl_crystal_density_diffrn 2.872
_exptl_crystal_density_method 'not measured'
_exptl_crystal_description block
_exptl_crystal_F_000 7872
_exptl_crystal_size_max 0.10
_exptl_crystal_size_mid 0.10
_exptl_crystal_size_min 0.10
_refine_diff_density_max 2.161
_refine_diff_density_min -0.915
_refine_diff_density_rms 0.202
_refine_ls_extinction_coef 0.0000032(13)
_refine_ls_extinction_expression Fc^*^=kFc[1+0.001xFc^2^\l^3^/sin(2\q)]^-1/4^
_refine_ls_extinction_method SHELXL
_refine_ls_goodness_of_fit_ref 1.1
_refine_ls_hydrogen_treatment mixed
_refine_ls_matrix_type full
_refine_ls_number_parameters 905
_refine_ls_number_reflns 22965
_refine_ls_number_restraints 0
_refine_ls_restrained_S_all 1.1
_refine_ls_R_factor_all 0.0889
_refine_ls_R_factor_gt 0.0488
_refine_ls_shift/su_max 0.001
_refine_ls_shift/su_mean 0
_refine_ls_structure_factor_coef Fsqd
_refine_ls_weighting_details 'calc w=1/[\s^2^(Fo^2^)+(0.0125P)^2^+77.3358P] where P=(Fo^2^+2Fc^2^)/3'
_refine_ls_weighting_scheme calc
_refine_ls_wR_factor_gt 0.0795
_refine_ls_wR_factor_ref 0.0885
_reflns_number_gt 15310
_reflns_number_total 22965
_reflns_threshold_expression >2\s(I)
_cod_data_source_file ICA-2012-392-103-107-2.cif
_cod_data_source_block teste1
_cod_depositor_comments
;
The following automatic conversions were performed:

'_exptl_absorpt_correction_type' value 'Multi-scan' changed to
'multi-scan' according to the built-in table from CIF Core dictionary
named 'cif_core.dic' version 2.4.1 from 2010-06-29.

Automatic conversion script
Id: cif_fix_values 1891 2012-01-12 08:04:46Z andrius 
;
_cod_original_cell_volume 10385.30(13)
_cod_original_sg_symbol_H-M P2(1)/c
_cod_database_code 1512463

loop_
_symmetry_equiv_pos_as_xyz
'x, y, z'
'-x, y+1/2, -z+1/2'
'-x, -y, -z'
'x, -y-1/2, z-1/2'

loop_
_atom_site_label
_atom_site_type_symbol
_atom_site_fract_x
_atom_site_fract_y
_atom_site_fract_z
_atom_site_U_iso_or_equiv
_atom_site_adp_type
_atom_site_occupancy
_atom_site_symmetry_multiplicity
_atom_site_calc_flag
_atom_site_refinement_flags
C01 C 0.1429(6) 0.8533(11) 0.2292(7) 0.091(5) Uani 1 1 d .
H01 H 0.1349 0.789 0.2302 0.11 Uiso 1 1 calc R
C02 C 0.1316(8) 0.9165(16) 0.2623(7) 0.119(8) Uani 1 1 d .
H02 H 0.1146 0.8963 0.2832 0.143 Uiso 1 1 calc R
C03 C 0.1458(9) 1.0065(15) 0.2631(8) 0.117(8) Uani 1 1 d .
H03 H 0.1414 1.0492 0.2871 0.141 Uiso 1 1 calc R
C04 C 0.1671(8) 1.0381(12) 0.2286(9) 0.122(8) Uani 1 1 d .
H04 H 0.1752 1.1021 0.2268 0.146 Uiso 1 1 calc R
C05 C 0.1752(6) 0.9710(11) 0.1980(7) 0.095(6) Uani 1 1 d .
H05 H 0.1902 0.9914 0.1753 0.114 Uiso 1 1 calc R
N2 N 0.3533(4) 0.2405(8) 0.2708(4) 0.080(4) Uiso 1 1 d G
C06 C 0.3326(4) 0.1515(10) 0.2718(6) 0.191(12) Uiso 1 1 d G
H06 H 0.3005 0.1391 0.2492 0.23 Uiso 1 1 calc R
C07 C 0.3597(7) 0.0810(8) 0.3065(7) 0.185(11) Uiso 1 1 d G
H07 H 0.3458 0.0214 0.3071 0.222 Uiso 1 1 calc R
C08 C 0.4076(7) 0.0996(12) 0.3402(6) 0.217(14) Uiso 1 1 d G
H08 H 0.4258 0.0524 0.3634 0.26 Uiso 1 1 calc R
C09 C 0.4284(4) 0.1886(14) 0.3392(5) 0.211(13) Uiso 1 1 d G
H09 H 0.4604 0.201 0.3618 0.253 Uiso 1 1 calc R
C010 C 0.4012(4) 0.2591(9) 0.3045(5) 0.125(7) Uiso 1 1 d G
H010 H 0.4151 0.3187 0.3038 0.15 Uiso 1 1 calc R
N3 N 0.0317(6) 1.0339(10) 0.1476(8) 0.251(13) Uiso 1 1 d G
C011 C 0.0082(6) 1.0080(13) 0.1813(6) 0.154(9) Uiso 1 1 d G
H011 H 0.0032 1.0533 0.2037 0.185 Uiso 1 1 calc R
C012 C -0.0079(5) 0.9143(15) 0.1813(6) 0.174(10) Uiso 1 1 d G
H012 H -0.0236 0.897 0.2039 0.209 Uiso 1 1 calc R
C013 C -0.0004(6) 0.8465(10) 0.1477(8) 0.192(12) Uiso 1 1 d G
H013 H -0.0111 0.7839 0.1478 0.23 Uiso 1 1 calc R
C014 C 0.0231(6) 0.8724(14) 0.1140(6) 0.190(11) Uiso 1 1 d G
H014 H 0.0281 0.8271 0.0916 0.228 Uiso 1 1 calc R
C015 C 0.0392(6) 0.9661(17) 0.1140(7) 0.197(12) Uiso 1 1 d G
H015 H 0.0549 0.9834 0.0914 0.236 Uiso 1 1 calc R
C21 C 0.2712(4) 0.2657(9) -0.0436(5) 0.048(3) Uani 1 1 d .
C22 C 0.2643(5) 0.3219(12) -0.0869(6) 0.077(4) Uani 1 1 d .
H22 H 0.2452 0.377 -0.0926 0.092 Uiso 1 1 calc R
C23 C 0.2856(6) 0.2966(15) -0.1219(7) 0.096(6) Uani 1 1 d .
H23 H 0.2813 0.3353 -0.1511 0.115 Uiso 1 1 calc R
C24 C 0.3125(7) 0.2173(18) -0.1146(8) 0.117(9) Uani 1 1 d .
H24 H 0.3265 0.1998 -0.1387 0.14 Uiso 1 1 calc R
C25 C 0.3187(6) 0.1645(15) -0.0730(8) 0.101(7) Uani 1 1 d .
H25 H 0.3385 0.1107 -0.0681 0.121 Uiso 1 1 calc R
C26 C 0.2984(6) 0.1812(11) -0.0350(6) 0.077(4) Uani 1 1 d .
H26 H 0.3026 0.14 -0.0067 0.093 Uiso 1 1 calc R
C31 C 0.0707(4) 0.3641(9) 0.0262(4) 0.044(3) Uani 1 1 d .
C32 C 0.0323(5) 0.3773(11) 0.0429(6) 0.068(4) Uani 1 1 d .
H32 H 0.0242 0.4384 0.0505 0.081 Uiso 1 1 calc R
C33 C 0.0065(6) 0.2986(13) 0.0481(7) 0.083(5) Uani 1 1 d .
H33 H -0.0197 0.3072 0.0588 0.099 Uiso 1 1 calc R
C34 C 0.0179(6) 0.2117(13) 0.0385(7) 0.092(6) Uani 1 1 d .
H34 H -0.001 0.16 0.0411 0.11 Uiso 1 1 calc R
C35 C 0.0571(6) 0.1962(11) 0.0248(7) 0.090(5) Uani 1 1 d .
H35 H 0.066 0.134 0.02 0.108 Uiso 1 1 calc R
C36 C 0.0836(5) 0.2734(10) 0.0181(7) 0.081(5) Uani 1 1 d .
H36 H 0.1101 0.2635 0.0082 0.097 Uiso 1 1 calc R
C41 C 0.1334(4) 0.6622(10) -0.1112(5) 0.051(3) Uani 1 1 d .
C42 C 0.1341(6) 0.7561(13) -0.1237(7) 0.095(5) Uani 1 1 d .
H42 H 0.1637 0.7889 -0.1119 0.114 Uiso 1 1 calc R
C43 C 0.0911(7) 0.8047(13) -0.1540(8) 0.110(7) Uani 1 1 d .
H43 H 0.0918 0.8689 -0.1629 0.132 Uiso 1 1 calc R
C44 C 0.0480(6) 0.7546(15) -0.1702(8) 0.106(7) Uani 1 1 d .
H44 H 0.0188 0.7848 -0.1905 0.127 Uiso 1 1 calc R
C45 C 0.0480(6) 0.6620(14) -0.1568(7) 0.095(6) Uani 1 1 d .
H45 H 0.0185 0.6289 -0.1679 0.115 Uiso 1 1 calc R
C46 C 0.0901(5) 0.6152(11) -0.1274(6) 0.067(4) Uani 1 1 d .
H46 H 0.089 0.5511 -0.1184 0.08 Uiso 1 1 calc R
C51 C 0.4088(4) 0.4621(10) 0.0156(5) 0.053(3) Uani 1 1 d .
C52 C 0.4062(6) 0.3798(12) -0.0133(7) 0.100(6) Uani 1 1 d .
H52 H 0.3764 0.3594 -0.0382 0.12 Uiso 1 1 calc R
C53 C 0.4484(7) 0.3280(13) -0.0047(7) 0.093(6) Uani 1 1 d .
H53 H 0.4461 0.271 -0.0231 0.112 Uiso 1 1 calc R
C54 C 0.4909(6) 0.3554(14) 0.0279(7) 0.089(5) Uani 1 1 d .
H54 H 0.519 0.321 0.0317 0.106 Uiso 1 1 calc R
C55 C 0.4930(6) 0.4355(15) 0.0563(8) 0.120(8) Uani 1 1 d .
H55 H 0.5231 0.4553 0.0809 0.144 Uiso 1 1 calc R
C56 C 0.4517(5) 0.4894(12) 0.0497(7) 0.095(6) Uani 1 1 d .
H56 H 0.4543 0.5448 0.0696 0.114 Uiso 1 1 calc R
C61 C 0.3780(4) 0.2316(9) 0.1274(5) 0.050(3) Uani 1 1 d .
C62 C 0.4062(5) 0.2158(11) 0.0986(6) 0.071(4) Uani 1 1 d .
H62 H 0.4254 0.2651 0.0939 0.085 Uiso 1 1 calc R
C63 C 0.4064(6) 0.1243(12) 0.0757(7) 0.089(5) Uani 1 1 d .
H63 H 0.4246 0.1136 0.0548 0.107 Uiso 1 1 calc R
C64 C 0.3796(7) 0.0534(11) 0.0850(7) 0.090(5) Uani 1 1 d .
H64 H 0.3804 -0.0077 0.0716 0.108 Uiso 1 1 calc R
C65 C 0.3514(7) 0.0705(11) 0.1136(7) 0.088(5) Uani 1 1 d .
H65 H 0.332 0.0216 0.1183 0.106 Uiso 1 1 calc R
C66 C 0.3511(5) 0.1586(9) 0.1358(6) 0.072(4) Uani 1 1 d .
H66 H 0.3326 0.1685 0.1564 0.086 Uiso 1 1 calc R
C71 C 0.1818(5) 0.2994(9) 0.1993(6) 0.053(3) Uani 1 1 d .
C72 C 0.1314(5) 0.2954(12) 0.1761(6) 0.084(5) Uani 1 1 d .
H72 H 0.1157 0.2936 0.1394 0.101 Uiso 1 1 calc R
C73 C 0.1043(7) 0.2940(17) 0.2088(9) 0.134(9) Uani 1 1 d .
H73 H 0.0706 0.2857 0.1941 0.161 Uiso 1 1 calc R
C74 C 0.1269(7) 0.3045(12) 0.2608(9) 0.101(7) Uani 1 1 d .
H74 H 0.1084 0.3089 0.2819 0.121 Uiso 1 1 calc R
C75 C 0.1767(7) 0.3088(11) 0.2840(7) 0.086(5) Uani 1 1 d .
H75 H 0.1921 0.313 0.3206 0.103 Uiso 1 1 calc R
C76 C 0.2037(6) 0.3070(10) 0.2529(6) 0.068(4) Uani 1 1 d .
H76 H 0.2376 0.3109 0.2686 0.082 Uiso 1 1 calc R
C81 C 0.3860(4) 0.5233(9) 0.3233(5) 0.050(3) Uani 1 1 d .
C82 C 0.4279(5) 0.5082(13) 0.3142(6) 0.096(6) Uani 1 1 d .
H82 H 0.4272 0.5038 0.2798 0.116 Uiso 1 1 calc R
C83 C 0.4729(6) 0.4992(16) 0.3590(8) 0.117(8) Uani 1 1 d .
H83 H 0.5017 0.4867 0.3538 0.141 Uiso 1 1 calc R
C84 C 0.4738(7) 0.5082(16) 0.4060(9) 0.119(8) Uani 1 1 d .
H84 H 0.5035 0.5019 0.4344 0.142 Uiso 1 1 calc R
C85 C 0.4327(7) 0.5268(15) 0.4160(7) 0.106(6) Uani 1 1 d .
H85 H 0.4349 0.5345 0.4507 0.128 Uiso 1 1 calc R
C86 C 0.3882(5) 0.5341(12) 0.3749(6) 0.080(5) Uani 1 1 d .
H86 H 0.36 0.5461 0.3815 0.096 Uiso 1 1 calc R
C111 C 0.4408(4) 0.7684(10) 0.2122(5) 0.053(3) Uani 1 1 d .
C112 C 0.4692(5) 0.7605(12) 0.2650(6) 0.073(4) Uani 1 1 d .
H112 H 0.4776 0.6999 0.2799 0.088 Uiso 1 1 calc R
C113 C 0.4853(6) 0.8389(15) 0.2959(7) 0.097(6) Uani 1 1 d .
H113 H 0.5051 0.8314 0.3315 0.116 Uiso 1 1 calc R
C114 C 0.4730(6) 0.9286(15) 0.2757(8) 0.093(6) Uani 1 1 d .
H114 H 0.4837 0.9821 0.2973 0.112 Uiso 1 1 calc R
C115 C 0.4445(6) 0.9391(12) 0.2225(8) 0.097(6) Uani 1 1 d .
H115 H 0.436 0.9999 0.2079 0.116 Uiso 1 1 calc R
C116 C 0.4287(6) 0.8586(11) 0.1914(7) 0.080(5) Uani 1 1 d .
H116 H 0.4096 0.8656 0.1556 0.096 Uiso 1 1 calc R
C121 C 0.1052(4) 0.5863(9) 0.1791(5) 0.047(3) Uani 1 1 d .
C122 C 0.0712(5) 0.6082(11) 0.1316(6) 0.076(5) Uani 1 1 d .
H122 H 0.0808 0.6256 0.1039 0.091 Uiso 1 1 calc R
C123 C 0.0231(6) 0.6053(13) 0.1234(8) 0.097(6) Uani 1 1 d .
H123 H -0.0001 0.6196 0.0901 0.117 Uiso 1 1 calc R
C124 C 0.0090(6) 0.5821(14) 0.1628(10) 0.108(7) Uani 1 1 d .
H124 H -0.0242 0.5812 0.1566 0.129 Uiso 1 1 calc R
C125 C 0.0422(7) 0.5594(16) 0.2125(10) 0.127(8) Uani 1 1 d .
H125 H 0.0318 0.5429 0.2396 0.152 Uiso 1 1 calc R
C126 C 0.0918(5) 0.5617(13) 0.2213(7) 0.093(6) Uani 1 1 d .
H126 H 0.1154 0.5472 0.2544 0.112 Uiso 1 1 calc R
C101 C 0.2699(4) 0.8757(9) -0.0341(4) 0.045(3) Uani 1 1 d .
C102 C 0.2851(6) 0.8351(11) -0.0710(6) 0.074(4) Uani 1 1 d .
H132 H 0.3082 0.7863 -0.0608 0.088 Uiso 1 1 calc R
C103 C 0.2666(7) 0.8654(15) -0.1229(7) 0.100(6) Uani 1 1 d .
H133 H 0.2755 0.8332 -0.1478 0.12 Uiso 1 1 calc R
C104 C 0.2353(6) 0.9424(14) -0.1387(6) 0.087(5) Uani 1 1 d .
H134 H 0.2248 0.9667 -0.173 0.105 Uiso 1 1 calc R
C105 C 0.2207(6) 0.9805(13) -0.1017(7) 0.093(5) Uani 1 1 d .
H135 H 0.1982 1.0305 -0.1112 0.112 Uiso 1 1 calc R
C106 C 0.2381(6) 0.9477(11) -0.0499(6) 0.083(5) Uani 1 1 d .
H136 H 0.2272 0.9767 -0.0256 0.099 Uiso 1 1 calc R
C91 C 0.1444(5) 0.9026(9) 0.0205(6) 0.058(4) Uani 1 1 d .
C96 C 0.1766(5) 0.9690(9) 0.0539(6) 0.070(4) Uani 1 1 d .
H142 H 0.196 0.9536 0.0888 0.084 Uiso 1 1 calc R
C95 C 0.1787(7) 1.0602(10) 0.0328(7) 0.081(5) Uani 1 1 d .
H143 H 0.2014 1.1045 0.0536 0.097 Uiso 1 1 calc R
C94 C 0.1491(7) 1.0852(11) -0.0163(9) 0.089(6) Uani 1 1 d .
H144 H 0.1506 1.1469 -0.0285 0.107 Uiso 1 1 calc R
C93 C 0.1165(6) 1.0198(13) -0.0487(7) 0.083(5) Uani 1 1 d .
H145 H 0.0961 1.0366 -0.083 0.1 Uiso 1 1 calc R
C92 C 0.1144(5) 0.9283(11) -0.0295(6) 0.072(4) Uani 1 1 d .
H146 H 0.0921 0.884 -0.051 0.086 Uiso 1 1 calc R
C11 C 0.3165(4) 0.8276(8) 0.2698(5) 0.047(3) Uiso 1 1 d .
C16 C 0.2892(6) 0.8611(11) 0.2956(7) 0.087(5) Uiso 1 1 d .
H152 H 0.2575 0.8823 0.2772 0.104 Uiso 1 1 calc R
C15 C 0.3102(6) 0.8635(12) 0.3522(7) 0.091(5) Uiso 1 1 d .
H153 H 0.2919 0.8852 0.3713 0.109 Uiso 1 1 calc R
C14 C 0.3573(5) 0.8338(10) 0.3780(7) 0.077(4) Uiso 1 1 d .
H154 H 0.3712 0.8381 0.4147 0.093 Uiso 1 1 calc R
C13 C 0.3836(5) 0.7993(10) 0.3525(6) 0.073(4) Uiso 1 1 d .
H155 H 0.4153 0.778 0.371 0.088 Uiso 1 1 calc R
C12 C 0.3632(5) 0.7949(9) 0.2971(5) 0.062(4) Uiso 1 1 d .
H156 H 0.3814 0.7698 0.2787 0.074 Uiso 1 1 calc R
N1 N 0.1644(4) 0.8789(8) 0.1962(4) 0.059(3) Uani 1 1 d .
S S 0.26082(9) 0.56355(19) 0.09938(11) 0.0344(6) Uani 1 1 d .
Br2 Br 0.11797(5) 0.32105(12) -0.12126(6) 0.0788(5) Uani 1 1 d .
Te2 Te 0.24331(3) 0.29755(6) 0.01701(3) 0.0463(2) Uani 1 1 d .
Te3 Te 0.10897(3) 0.48733(5) 0.01591(3) 0.04233(18) Uani 1 1 d .
Te4 Te 0.20042(3) 0.59243(6) -0.06955(3) 0.04455(19) Uani 1 1 d .
Te5 Te 0.34232(3) 0.54046(6) -0.00198(3) 0.0465(2) Uani 1 1 d .
Te6 Te 0.38054(3) 0.37205(6) 0.15899(3) 0.0470(2) Uani 1 1 d .
Te7 Te 0.21968(3) 0.29286(5) 0.14730(3) 0.04521(19) Uani 1 1 d .
Te8 Te 0.31494(3) 0.53149(6) 0.26324(3) 0.0462(2) Uani 1 1 d .
Te11 Te 0.41443(3) 0.64286(6) 0.16718(3) 0.0503(2) Uani 1 1 d .
Te12 Te 0.18230(3) 0.58709(6) 0.19788(3) 0.04173(18) Uani 1 1 d .
Te10 Te 0.29249(3) 0.82947(5) 0.04559(3) 0.04334(19) Uani 1 1 d .
Te9 Te 0.13986(3) 0.75980(6) 0.04521(3) 0.04474(19) Uani 1 1 d .
Te1 Te 0.29108(3) 0.82858(5) 0.18536(3) 0.04264(19) Uani 1 1 d .
Br1 Br 0.43674(6) 0.79907(12) 0.03817(8) 0.0898(5) Uani 1 1 d .
Hg1 Hg 0.168264(17) 0.42254(4) -0.03721(2) 0.05036(13) Uani 1 1 d .
Hg2 Hg 0.308433(17) 0.44425(3) 0.06587(2) 0.04646(12) Uani 1 1 d .
Hg3 Hg 0.221394(17) 0.68810(3) 0.026063(19) 0.04653(12) Uani 1 1 d .
Hg4 Hg 0.188034(16) 0.48281(3) 0.111830(19) 0.04449(12) Uani 1 1 d .
Hg5 Hg 0.310709(18) 0.36851(4) 0.20383(2) 0.05224(13) Uani 1 1 d .
Hg6 Hg 0.370556(19) 0.70521(4) 0.06046(2) 0.05690(14) Uani 1 1 d .
Hg7 Hg 0.326029(17) 0.63963(3) 0.18096(2) 0.04765(12) Uani 1 1 d .
Hg8 Hg 0.196839(18) 0.75696(4) 0.15278(2) 0.05065(13) Uani 1 1 d .

loop_
_atom_site_aniso_label
_atom_site_aniso_U_11
_atom_site_aniso_U_22
_atom_site_aniso_U_33
_atom_site_aniso_U_23
_atom_site_aniso_U_13
_atom_site_aniso_U_12
C01 0.132(15) 0.058(10) 0.111(15) 0.010(10) 0.077(13) 0.035(10)
C02 0.19(2) 0.114(17) 0.065(12) 0.003(12) 0.060(13) 0.057(17)
C03 0.20(2) 0.089(15) 0.077(14) -0.025(12) 0.065(15) 0.042(15)
C04 0.20(2) 0.043(10) 0.15(2) -0.026(12) 0.096(18) 0.008(12)
C05 0.130(15) 0.052(10) 0.131(16) -0.018(10) 0.081(13) 0.015(10)
C21 0.049(7) 0.055(8) 0.041(8) -0.018(6) 0.017(6) 0.000(6)
C22 0.070(10) 0.099(12) 0.062(11) -0.019(9) 0.025(9) -0.003(9)
C23 0.069(10) 0.152(18) 0.086(13) -0.051(12) 0.051(10) -0.019(11)
C24 0.086(13) 0.20(2) 0.068(13) -0.090(15) 0.033(11) -0.005(14)
C25 0.087(12) 0.143(18) 0.078(13) -0.052(13) 0.037(11) 0.021(12)
C26 0.107(12) 0.064(10) 0.078(11) -0.002(8) 0.055(10) 0.011(9)
C31 0.039(6) 0.064(8) 0.028(6) -0.007(6) 0.010(5) -0.010(6)
C32 0.064(9) 0.075(10) 0.086(11) 0.007(9) 0.051(8) 0.014(8)
C33 0.068(10) 0.089(13) 0.092(13) 0.005(11) 0.030(9) -0.013(10)
C34 0.080(12) 0.079(12) 0.118(16) -0.013(11) 0.038(11) -0.039(10)
C35 0.110(14) 0.066(11) 0.118(15) -0.010(10) 0.071(12) -0.021(10)
C36 0.084(11) 0.061(10) 0.126(15) -0.027(10) 0.071(11) -0.019(8)
C41 0.054(8) 0.059(9) 0.044(8) -0.005(7) 0.022(6) 0.006(7)
C42 0.095(13) 0.088(13) 0.083(13) -0.003(10) 0.010(10) -0.021(11)
C43 0.101(14) 0.072(12) 0.118(17) 0.008(11) -0.003(13) 0.028(11)
C44 0.059(10) 0.119(17) 0.108(16) -0.012(13) -0.005(10) 0.033(12)
C45 0.076(12) 0.094(14) 0.108(15) 0.013(12) 0.025(11) 0.007(11)
C46 0.044(8) 0.079(10) 0.069(10) -0.001(8) 0.011(7) 0.000(7)
C51 0.049(7) 0.069(9) 0.044(8) -0.011(7) 0.022(6) 0.002(7)
C52 0.063(10) 0.113(14) 0.111(15) -0.059(12) 0.020(10) 0.013(10)
C53 0.100(13) 0.104(14) 0.070(12) -0.028(10) 0.025(10) 0.040(11)
C54 0.066(11) 0.132(17) 0.070(12) -0.012(11) 0.029(9) 0.031(11)
C55 0.042(9) 0.151(19) 0.146(19) -0.046(16) 0.013(10) 0.012(11)
C56 0.052(9) 0.096(13) 0.125(15) -0.044(11) 0.019(10) 0.018(9)
C61 0.047(7) 0.048(8) 0.050(8) 0.000(6) 0.012(6) 0.006(6)
C62 0.057(8) 0.069(10) 0.088(12) -0.013(9) 0.029(8) -0.003(7)
C63 0.076(11) 0.087(13) 0.113(15) -0.042(11) 0.047(10) 0.003(10)
C64 0.111(14) 0.050(10) 0.097(14) -0.028(9) 0.027(11) 0.002(10)
C65 0.120(14) 0.061(11) 0.086(13) -0.012(9) 0.042(11) -0.002(10)
C66 0.090(11) 0.034(8) 0.093(12) 0.003(8) 0.036(9) 0.007(7)
C71 0.056(8) 0.045(7) 0.063(10) 0.019(7) 0.027(7) 0.000(6)
C72 0.060(9) 0.128(15) 0.067(11) 0.030(10) 0.028(8) 0.000(9)
C73 0.080(12) 0.22(3) 0.117(18) 0.098(18) 0.052(13) 0.010(14)
C74 0.111(15) 0.100(14) 0.128(18) 0.066(13) 0.086(14) 0.042(12)
C75 0.122(15) 0.084(12) 0.073(12) 0.007(9) 0.060(12) 0.029(11)
C76 0.081(10) 0.077(10) 0.060(10) 0.015(8) 0.041(9) 0.010(8)
C81 0.041(7) 0.058(8) 0.049(8) -0.002(7) 0.012(6) -0.003(6)
C82 0.050(9) 0.168(18) 0.059(10) -0.025(11) 0.007(8) 0.020(10)
C83 0.044(9) 0.20(2) 0.089(15) -0.005(16) 0.004(10) -0.006(12)
C84 0.075(13) 0.16(2) 0.083(16) 0.028(15) -0.010(12) -0.011(13)
C85 0.097(14) 0.157(19) 0.047(11) 0.008(11) 0.007(10) -0.008(14)
C86 0.062(9) 0.125(14) 0.049(10) 0.003(9) 0.017(8) 0.003(9)
C111 0.034(6) 0.064(9) 0.057(9) -0.010(7) 0.011(6) -0.015(6)
C112 0.048(8) 0.086(11) 0.066(11) -0.015(9) 0.001(7) -0.010(8)
C113 0.055(10) 0.127(17) 0.084(14) -0.034(13) -0.001(9) -0.001(11)
C114 0.061(10) 0.124(16) 0.084(14) -0.067(13) 0.017(10) -0.035(11)
C115 0.108(14) 0.078(12) 0.114(17) -0.026(11) 0.054(13) -0.036(11)
C116 0.085(11) 0.070(11) 0.088(12) -0.019(10) 0.037(10) -0.037(9)
C121 0.035(6) 0.056(8) 0.051(8) -0.016(6) 0.017(6) 0.000(6)
C122 0.050(8) 0.099(12) 0.071(11) -0.027(9) 0.014(8) 0.001(8)
C123 0.051(10) 0.124(16) 0.099(15) -0.028(12) 0.007(10) 0.006(10)
C124 0.043(9) 0.116(16) 0.16(2) -0.027(16) 0.033(12) -0.007(10)
C125 0.080(13) 0.18(2) 0.16(2) 0.005(18) 0.086(15) -0.029(14)
C126 0.053(9) 0.147(16) 0.090(13) 0.030(12) 0.040(9) 0.003(10)
C101 0.059(7) 0.050(7) 0.029(7) -0.001(6) 0.019(6) -0.006(6)
C102 0.095(11) 0.084(11) 0.047(9) 0.007(8) 0.034(9) 0.019(9)
C103 0.111(14) 0.137(17) 0.061(12) -0.003(12) 0.044(11) 0.006(13)
C104 0.086(12) 0.120(15) 0.044(10) 0.012(10) 0.012(9) 0.005(11)
C105 0.094(13) 0.107(14) 0.075(13) 0.022(11) 0.028(10) 0.029(11)
C106 0.106(12) 0.082(12) 0.062(11) 0.029(9) 0.035(10) 0.027(10)
C91 0.055(8) 0.043(8) 0.071(10) 0.002(7) 0.019(7) 0.014(6)
C96 0.096(11) 0.040(8) 0.070(10) 0.001(7) 0.028(9) -0.006(8)
C95 0.119(14) 0.040(9) 0.090(13) -0.011(9) 0.047(12) -0.012(9)
C94 0.110(14) 0.052(10) 0.132(18) 0.028(11) 0.076(14) 0.036(10)
C93 0.065(10) 0.086(13) 0.089(13) 0.029(11) 0.018(9) 0.021(9)
C92 0.059(9) 0.070(10) 0.078(11) 0.007(9) 0.017(8) 0.006(8)
N1 0.078(8) 0.055(7) 0.061(8) -0.002(6) 0.045(7) 0.011(6)
S 0.0336(13) 0.0350(15) 0.0347(16) -0.0047(12) 0.0130(12) -0.0010(12)
Br2 0.0654(9) 0.0900(11) 0.0694(11) -0.0361(9) 0.0122(8) -0.0070(8)
Te2 0.0484(4) 0.0427(5) 0.0495(5) -0.0053(4) 0.0203(4) -0.0039(4)
Te3 0.0404(4) 0.0453(4) 0.0418(5) -0.0020(4) 0.0161(4) 0.0021(3)
Te4 0.0444(4) 0.0501(5) 0.0399(5) -0.0029(4) 0.0167(4) -0.0026(4)
Te5 0.0469(4) 0.0521(5) 0.0440(5) -0.0012(4) 0.0211(4) -0.0022(4)
Te6 0.0397(4) 0.0429(5) 0.0561(5) -0.0059(4) 0.0153(4) 0.0004(4)
Te7 0.0495(4) 0.0390(4) 0.0475(5) -0.0023(4) 0.0188(4) -0.0030(4)
Te8 0.0392(4) 0.0561(5) 0.0412(5) -0.0003(4) 0.0126(4) 0.0040(4)
Te11 0.0435(4) 0.0521(5) 0.0544(5) -0.0023(4) 0.0175(4) 0.0035(4)
Te12 0.0379(4) 0.0508(5) 0.0365(4) 0.0000(4) 0.0140(3) 0.0036(4)
Te10 0.0505(4) 0.0419(4) 0.0389(5) -0.0023(4) 0.0182(4) -0.0058(4)
Te9 0.0413(4) 0.0405(4) 0.0493(5) -0.0007(4) 0.0136(4) -0.0007(3)
Te1 0.0488(4) 0.0408(4) 0.0401(5) -0.0057(4) 0.0188(4) -0.0036(4)
Br1 0.0884(11) 0.0834(11) 0.1229(15) -0.0089(11) 0.0688(11) -0.0249(9)
Hg1 0.0489(3) 0.0546(3) 0.0495(3) -0.0066(2) 0.0206(2) -0.0017(2)
Hg2 0.0476(3) 0.0454(3) 0.0500(3) -0.0056(2) 0.0226(2) -0.0014(2)
Hg3 0.0505(3) 0.0439(3) 0.0437(3) 0.0008(2) 0.0160(2) -0.0023(2)
Hg4 0.0448(3) 0.0465(3) 0.0442(3) -0.0002(2) 0.0192(2) -0.0024(2)
Hg5 0.0499(3) 0.0522(3) 0.0529(3) 0.0027(3) 0.0175(2) -0.0007(2)
Hg6 0.0557(3) 0.0562(3) 0.0622(4) -0.0020(3) 0.0260(3) -0.0050(3)
Hg7 0.0466(3) 0.0483(3) 0.0453(3) -0.0083(2) 0.0142(2) -0.0033(2)
Hg8 0.0514(3) 0.0493(3) 0.0523(3) -0.0049(2) 0.0207(2) -0.0012(2)

loop_
_atom_type_symbol
_atom_type_description
_atom_type_scat_dispersion_real
_atom_type_scat_dispersion_imag
_atom_type_scat_source
C C 0.0033 0.0016 'International Tables Vol C Tables 4.2.6.8 and 6.1.1.4'
H H 0 0 'International Tables Vol C Tables 4.2.6.8 and 6.1.1.4'
N N 0.0061 0.0033 'International Tables Vol C Tables 4.2.6.8 and 6.1.1.4'
Te Te -0.5308 1.6751 'International Tables Vol C Tables 4.2.6.8 and 6.1.1.4'
Hg Hg -2.3894 9.2266 'International Tables Vol C Tables 4.2.6.8 and 6.1.1.4'
Br Br -0.2901 2.4595 'International Tables Vol C Tables 4.2.6.8 and 6.1.1.4'
S S 0.1246 0.1234 'International Tables Vol C Tables 4.2.6.8 and 6.1.1.4'

loop_
_geom_angle_atom_site_label_1
_geom_angle_atom_site_label_2
_geom_angle_atom_site_label_3
_geom_angle
N1 C01 C02 124.1(17)
N1 C01 H01 117.9
C02 C01 H01 117.9
C03 C02 C01 117(2)
C03 C02 H02 121.3
C01 C02 H02 121.3
C02 C03 C04 121.0(17)
C02 C03 H03 119.5
C04 C03 H03 119.5
C05 C04 C03 115.7(17)
C05 C04 H04 122.1
C03 C04 H04 122.1
N1 C05 C04 127.4(17)
N1 C05 H05 116.3
C04 C05 H05 116.3
C06 N2 C010 120
C06 N2 Hg5 122.9(8)
C010 N2 Hg5 116.8(8)
N2 C06 C07 120
N2 C06 H06 120
C07 C06 H06 120
C08 C07 C06 120
C08 C07 H07 120
C06 C07 H07 120
C07 C08 C09 120
C07 C08 H08 120
C09 C08 H08 120
C010 C09 C08 120
C010 C09 H09 120
C08 C09 H09 120
C09 C010 N2 120
C09 C010 H010 120
N2 C010 H010 120
C011 N3 C015 120
N3 C011 C012 120
N3 C011 H011 120
C012 C011 H011 120
C013 C012 C011 120
C013 C012 H012 120
C011 C012 H012 120
C012 C013 C014 120
C012 C013 H013 120
C014 C013 H013 120
C015 C014 C013 120
C015 C014 H014 120
C013 C014 H014 120
C014 C015 N3 120
C014 C015 H015 120
N3 C015 H015 120
C22 C21 C26 121.3(12)
C22 C21 Te2 124.6(10)
C26 C21 Te2 114.1(10)
C21 C22 C23 119.5(16)
C21 C22 H22 120.2
C23 C22 H22 120.2
C24 C23 C22 121(2)
C24 C23 H23 119.5
C22 C23 H23 119.5
C25 C24 C23 118.6(17)
C25 C24 H24 120.7
C23 C24 H24 120.7
C24 C25 C26 126.2(19)
C24 C25 H25 116.9
C26 C25 H25 116.9
C25 C26 C21 113.4(15)
C25 C26 H26 123.3
C21 C26 H26 123.3
C36 C31 C32 119.3(12)
C36 C31 Te3 122.2(9)
C32 C31 Te3 118.4(10)
C33 C32 C31 118.9(14)
C33 C32 H32 120.5
C31 C32 H32 120.5
C34 C33 C32 121.5(16)
C34 C33 H33 119.2
C32 C33 H33 119.2
C33 C34 C35 120.7(16)
C33 C34 H34 119.6
C35 C34 H34 119.6
C34 C35 C36 119.6(15)
C34 C35 H35 120.2
C36 C35 H35 120.2
C31 C36 C35 119.7(13)
C31 C36 H36 120.1
C35 C36 H36 120.1
C46 C41 C42 119.2(14)
C46 C41 Te4 122.0(11)
C42 C41 Te4 118.7(11)
C41 C42 C43 121.3(16)
C41 C42 H42 119.4
C43 C42 H42 119.4
C44 C43 C42 117.9(17)
C44 C43 H43 121.1
C42 C43 H43 121.1
C45 C44 C43 119.9(17)
C45 C44 H44 120
C43 C44 H44 120
C44 C45 C46 121.7(17)
C44 C45 H45 119.1
C46 C45 H45 119.1
C41 C46 C45 119.9(15)
C41 C46 H46 120.1
C45 C46 H46 120.1
C56 C51 C52 118.5(13)
C56 C51 Te5 124.8(10)
C52 C51 Te5 116.7(10)
C51 C52 C53 119.1(15)
C51 C52 H52 120.5
C53 C52 H52 120.5
C54 C53 C52 122.9(16)
C54 C53 H53 118.6
C52 C53 H53 118.6
C53 C54 C55 117.5(16)
C53 C54 H54 121.2
C55 C54 H54 121.2
C54 C55 C56 121.9(16)
C54 C55 H55 119.1
C56 C55 H55 119.1
C51 C56 C55 120.1(15)
C51 C56 H56 119.9
C55 C56 H56 119.9
C62 C61 C66 119.9(13)
C62 C61 Te6 116.4(10)
C66 C61 Te6 123.7(10)
C61 C62 C63 120.2(14)
C61 C62 H62 119.9
C63 C62 H62 119.9
C64 C63 C62 118.5(15)
C64 C63 H63 120.8
C62 C63 H63 120.8
C63 C64 C65 120.5(15)
C63 C64 H64 119.7
C65 C64 H64 119.7
C64 C65 C66 121.1(17)
C64 C65 H65 119.4
C66 C65 H65 119.4
C61 C66 C65 119.7(15)
C61 C66 H66 120.1
C65 C66 H66 120.1
C76 C71 C72 119.2(13)
C76 C71 Te7 124.4(10)
C72 C71 Te7 116.4(11)
C71 C72 C73 119.0(16)
C71 C72 H72 120.5
C73 C72 H72 120.5
C74 C73 C72 119.9(18)
C74 C73 H73 120.1
C72 C73 H73 120.1
C73 C74 C75 121.2(17)
C73 C74 H74 119.4
C75 C74 H74 119.4
C76 C75 C74 119.5(17)
C76 C75 H75 120.2
C74 C75 H75 120.2
C71 C76 C75 121.0(15)
C71 C76 H76 119.5
C75 C76 H76 119.5
C82 C81 C86 119.9(12)
C82 C81 Te8 124.7(10)
C86 C81 Te8 115.4(9)
C81 C82 C83 118.2(15)
C81 C82 H82 120.9
C83 C82 H82 120.9
C84 C83 C82 120.5(18)
C84 C83 H83 119.7
C82 C83 H83 119.7
C83 C84 C85 122.3(18)
C83 C84 H84 118.8
C85 C84 H84 118.8
C84 C85 C86 120.2(17)
C84 C85 H85 119.9
C86 C85 H85 119.9
C85 C86 C81 118.8(15)
C85 C86 H86 120.6
C81 C86 H86 120.6
C112 C111 C116 118.0(14)
C112 C111 Te11 119.3(11)
C116 C111 Te11 122.7(11)
C113 C112 C111 121.4(16)
C113 C112 H112 119.3
C111 C112 H112 119.3
C112 C113 C114 120.9(17)
C112 C113 H113 119.6
C114 C113 H113 119.6
C113 C114 C115 119.2(16)
C113 C114 H114 120.4
C115 C114 H114 120.4
C116 C115 C114 119.2(18)
C116 C115 H115 120.4
C114 C115 H115 120.4
C111 C116 C115 121.3(17)
C111 C116 H116 119.3
C115 C116 H116 119.3
C122 C121 C126 120.7(12)
C122 C121 Te12 124.9(10)
C126 C121 Te12 114.3(10)
C121 C122 C123 120.6(16)
C121 C122 H122 119.7
C123 C122 H122 119.7
C124 C123 C122 120.3(18)
C124 C123 H123 119.9
C122 C123 H123 119.9
C123 C124 C125 121.7(17)
C123 C124 H124 119.1
C125 C124 H124 119.1
C124 C125 C126 118.4(18)
C124 C125 H125 120.8
C126 C125 H125 120.8
C121 C126 C125 118.2(16)
C121 C126 H126 120.9
C125 C126 H126 120.9
C106 C101 C102 117.5(13)
C106 C101 Te10 118.2(10)
C102 C101 Te10 124.3(10)
C101 C102 C103 121.0(15)
C101 C102 H132 119.5
C103 C102 H132 119.5
C102 C103 C104 121.4(16)
C102 C103 H133 119.3
C104 C103 H133 119.3
C105 C104 C103 116.1(16)
C105 C104 H134 122
C103 C104 H134 122
C104 C105 C106 122.2(17)
C104 C105 H135 118.9
C106 C105 H135 118.9
C101 C106 C105 121.6(15)
C101 C106 H136 119.2
C105 C106 H136 119.2
C92 C91 C96 120.3(13)
C92 C91 Te9 117.9(11)
C96 C91 Te9 121.8(10)
C91 C96 C95 117.3(14)
C91 C96 H142 121.3
C95 C96 H142 121.3
C94 C95 C96 122.0(16)
C94 C95 H143 119
C96 C95 H143 119
C95 C94 C93 120.2(15)
C95 C94 H144 119.9
C93 C94 H144 119.9
C94 C93 C92 119.1(16)
C94 C93 H145 120.5
C92 C93 H145 120.5
C91 C92 C93 120.9(15)
C91 C92 H146 119.6
C93 C92 H146 119.6
C16 C11 C12 120.7(13)
C16 C11 Te1 121.8(11)
C12 C11 Te1 117.4(9)
C11 C16 C15 118.3(15)
C11 C16 H152 120.9
C15 C16 H152 120.9
C14 C15 C16 119.4(16)
C14 C15 H153 120.3
C16 C15 H153 120.3
C13 C14 C15 122.0(17)
C13 C14 H154 119
C15 C14 H154 119
C14 C13 C12 119.2(15)
C14 C13 H155 120.4
C12 C13 H155 120.4
C11 C12 C13 120.4(13)
C11 C12 H156 119.8
C13 C12 H156 119.8
C05 N1 C01 114.1(13)
C05 N1 Hg8 123.8(9)
C01 N1 Hg8 120.7(9)
Hg2 S Hg7 104.16(9)
Hg2 S Hg4 111.25(10)
Hg7 S Hg4 117.54(10)
Hg2 S Hg3 108.17(10)
Hg7 S Hg3 111.48(10)
Hg4 S Hg3 104.08(9)
C21 Te2 Hg1 100.5(4)
C21 Te2 Hg2 97.1(3)
Hg1 Te2 Hg2 93.54(3)
C31 Te3 Hg4 99.1(3)
C31 Te3 Hg1 105.8(3)
Hg4 Te3 Hg1 90.61(3)
C41 Te4 Hg3 96.6(3)
C41 Te4 Hg1 101.4(4)
Hg3 Te4 Hg1 95.38(3)
C51 Te5 Hg2 97.8(3)
C51 Te5 Hg6 104.2(3)
Hg2 Te5 Hg6 95.35(3)
C61 Te6 Hg5 104.1(3)
C61 Te6 Hg2 93.8(3)
Hg5 Te6 Hg2 88.13(3)
C71 Te7 Hg5 105.1(4)
C71 Te7 Hg4 89.9(3)
Hg5 Te7 Hg4 87.68(3)
C81 Te8 Hg5 102.7(3)
C81 Te8 Hg7 105.3(3)
Hg5 Te8 Hg7 88.19(3)
C111 Te11 Hg7 95.4(3)
C111 Te11 Hg6 105.5(4)
Hg7 Te11 Hg6 93.07(3)
C121 Te12 Hg8 103.1(4)
C121 Te12 Hg4 101.0(3)
Hg8 Te12 Hg4 90.30(3)
C101 Te10 Hg3 95.5(3)
C101 Te10 Hg6 105.2(3)
Hg3 Te10 Hg6 96.30(3)
C91 Te9 Hg8 105.2(4)
C91 Te9 Hg3 96.5(3)
Hg8 Te9 Hg3 88.27(3)
C11 Te1 Hg8 104.3(3)
C11 Te1 Hg7 93.0(3)
Hg8 Te1 Hg7 89.36(3)
Br2 Hg1 Te2 101.62(4)
Br2 Hg1 Te3 111.42(4)
Te2 Hg1 Te3 117.21(3)
Br2 Hg1 Te4 109.16(5)
Te2 Hg1 Te4 113.62(3)
Te3 Hg1 Te4 103.85(3)
S Hg2 Te5 107.99(7)
S Hg2 Te2 106.01(6)
Te5 Hg2 Te2 113.44(3)
S Hg2 Te6 104.04(7)
Te5 Hg2 Te6 115.83(3)
Te2 Hg2 Te6 108.65(3)
S Hg3 Te4 106.17(6)
S Hg3 Te10 104.04(6)
Te4 Hg3 Te10 113.91(3)
S Hg3 Te9 105.29(6)
Te4 Hg3 Te9 115.93(3)
Te10 Hg3 Te9 110.30(3)
S Hg4 Te3 108.44(7)
S Hg4 Te12 101.50(6)
Te3 Hg4 Te12 118.61(3)
S Hg4 Te7 105.62(6)
Te3 Hg4 Te7 113.08(3)
Te12 Hg4 Te7 108.23(3)
N2 Hg5 Te7 104.4(3)
N2 Hg5 Te6 94.6(2)
Te7 Hg5 Te6 119.54(3)
N2 Hg5 Te8 105.0(3)
Te7 Hg5 Te8 117.47(3)
Te6 Hg5 Te8 111.52(3)
Br1 Hg6 Te10 107.75(5)
Br1 Hg6 Te5 110.47(5)
Te10 Hg6 Te5 112.48(3)
Br1 Hg6 Te11 107.43(5)
Te10 Hg6 Te11 111.90(3)
Te5 Hg6 Te11 106.72(3)
S Hg7 Te11 109.15(6)
S Hg7 Te8 101.13(7)
Te11 Hg7 Te8 120.86(3)
S Hg7 Te1 104.73(6)
Te11 Hg7 Te1 111.39(3)
Te8 Hg7 Te1 108.01(3)
N1 Hg8 Te1 97.1(3)
N1 Hg8 Te9 107.8(3)
Te1 Hg8 Te9 118.00(3)
N1 Hg8 Te12 103.0(3)
Te1 Hg8 Te12 118.07(3)
Te9 Hg8 Te12 110.23(3)

loop_
_geom_bond_atom_site_label_1
_geom_bond_atom_site_label_2
_geom_bond_distance
C01 N1 1.328(17)
C01 C02 1.39(2)
C01 H01 0.93
C02 C03 1.32(3)
C02 H02 0.93
C03 C04 1.39(3)
C03 H03 0.93
C04 C05 1.33(2)
C04 H04 0.93
C05 N1 1.321(17)
C05 H05 0.93
N2 C06 1.39
N2 C010 1.39
N2 Hg5 2.522(10)
C06 C07 1.39
C06 H06 0.93
C07 C08 1.39
C07 H07 0.93
C08 C09 1.39
C08 H08 0.93
C09 C010 1.39
C09 H09 0.93
C010 H010 0.93
N3 C011 1.39
N3 C015 1.39
C011 C012 1.39
C011 H011 0.93
C012 C013 1.39
C012 H012 0.93
C013 C014 1.39
C013 H013 0.93
C014 C015 1.39
C014 H014 0.93
C015 H015 0.93
C21 C22 1.366(19)
C21 C26 1.397(17)
C21 Te2 2.149(12)
C22 C23 1.372(19)
C22 H22 0.93
C23 C24 1.33(3)
C23 H23 0.93
C24 C25 1.31(3)
C24 H24 0.93
C25 C26 1.40(2)
C25 H25 0.93
C26 H26 0.93
C31 C36 1.362(17)
C31 C32 1.382(15)
C31 Te3 2.133(12)
C32 C33 1.375(19)
C32 H32 0.93
C33 C34 1.31(2)
C33 H33 0.93
C34 C35 1.36(2)
C34 H34 0.93
C35 C36 1.383(18)
C35 H35 0.93
C36 H36 0.93
C41 C46 1.354(17)
C41 C42 1.356(19)
C41 Te4 2.111(12)
C42 C43 1.40(2)
C42 H42 0.93
C43 C44 1.37(2)
C43 H43 0.93
C44 C45 1.34(2)
C44 H44 0.93
C45 C46 1.37(2)
C45 H45 0.93
C46 H46 0.93
C51 C56 1.313(18)
C51 C52 1.377(18)
C51 Te5 2.137(12)
C52 C53 1.382(19)
C52 H52 0.93
C53 C54 1.29(2)
C53 H53 0.93
C54 C55 1.35(2)
C54 H54 0.93
C55 C56 1.39(2)
C55 H55 0.93
C56 H56 0.93
C61 C62 1.360(17)
C61 C66 1.362(17)
C61 Te6 2.129(12)
C62 C63 1.422(19)
C62 H62 0.93
C63 C64 1.35(2)
C63 H63 0.93
C64 C65 1.36(2)
C64 H64 0.93
C65 C66 1.371(19)
C65 H65 0.93
C66 H66 0.93
C71 C76 1.361(18)
C71 C72 1.379(17)
C71 Te7 2.111(13)
C72 C73 1.40(2)
C72 H72 0.93
C73 C74 1.33(3)
C73 H73 0.93
C74 C75 1.37(2)
C74 H74 0.93
C75 C76 1.362(18)
C75 H75 0.93
C76 H76 0.93
C81 C82 1.365(17)
C81 C86 1.391(18)
C81 Te8 2.122(12)
C82 C83 1.43(2)
C82 H82 0.93
C83 C84 1.28(2)
C83 H83 0.93
C84 C85 1.36(2)
C84 H84 0.93
C85 C86 1.37(2)
C85 H85 0.93
C86 H86 0.93
C111 C112 1.368(18)
C111 C116 1.371(19)
C111 Te11 2.111(13)
C112 C113 1.35(2)
C112 H112 0.93
C113 C114 1.36(2)
C113 H113 0.93
C114 C115 1.38(2)
C114 H114 0.93
C115 C116 1.38(2)
C115 H115 0.93
C116 H116 0.93
C121 C122 1.341(18)
C121 C126 1.390(18)
C121 Te12 2.135(11)
C122 C123 1.353(19)
C122 H122 0.93
C123 C124 1.33(2)
C123 H123 0.93
C124 C125 1.38(3)
C124 H124 0.93
C125 C126 1.39(2)
C125 H125 0.93
C126 H126 0.93
C101 C106 1.332(17)
C101 C102 1.365(17)
C101 Te10 2.116(11)
C102 C103 1.38(2)
C102 H132 0.93
C103 C104 1.38(2)
C103 H133 0.93
C104 C105 1.35(2)
C104 H134 0.93
C105 C106 1.38(2)
C105 H135 0.93
C106 H136 0.93
C91 C92 1.364(18)
C91 C96 1.391(18)
C91 Te9 2.123(13)
C96 C95 1.408(18)
C96 H142 0.93
C95 C94 1.34(2)
C95 H143 0.93
C94 C93 1.38(2)
C94 H144 0.93
C93 C92 1.39(2)
C93 H145 0.93
C92 H146 0.93
C11 C16 1.337(18)
C11 C12 1.375(16)
C11 Te1 2.131(12)
C16 C15 1.43(2)
C16 H152 0.93
C15 C14 1.365(19)
C15 H153 0.93
C14 C13 1.311(18)
C14 H154 0.93
C13 C12 1.398(18)
C13 H155 0.93
C12 H156 0.93
N1 Hg8 2.463(10)
S Hg2 2.558(3)
S Hg7 2.558(3)
S Hg4 2.559(3)
S Hg3 2.570(3)
Br2 Hg1 2.6241(15)
Te2 Hg1 2.7684(9)
Te2 Hg2 2.7798(9)
Te3 Hg4 2.7710(9)
Te3 Hg1 2.8071(9)
Te4 Hg3 2.7796(9)
Te4 Hg1 2.8148(9)
Te5 Hg2 2.7579(9)
Te5 Hg6 2.7927(10)
Te6 Hg5 2.7637(9)
Te6 Hg2 2.8118(10)
Te7 Hg5 2.7545(9)
Te7 Hg4 2.8544(9)
Te8 Hg5 2.7657(10)
Te8 Hg7 2.8202(10)
Te11 Hg7 2.7732(9)
Te11 Hg6 2.8353(10)
Te12 Hg8 2.7757(9)
Te12 Hg4 2.8163(9)
Te10 Hg3 2.7814(9)
Te10 Hg6 2.7887(9)
Te9 Hg8 2.7741(10)
Te9 Hg3 2.8303(9)
Te1 Hg8 2.7687(9)
Te1 Hg7 2.8495(9)
Br1 Hg6 2.6065(15)

loop_
_geom_torsion_atom_site_label_1
_geom_torsion_atom_site_label_2
_geom_torsion_atom_site_label_3
_geom_torsion_atom_site_label_4
_geom_torsion
N1 C01 C02 C03 -4(3)
C01 C02 C03 C04 6(3)
C02 C03 C04 C05 -5(4)
C03 C04 C05 N1 2(3)
C010 N2 C06 C07 0
Hg5 N2 C06 C07 174.0(8)
N2 C06 C07 C08 0
C06 C07 C08 C09 0
C07 C08 C09 C010 0
C08 C09 C010 N2 0
C06 N2 C010 C09 0
Hg5 N2 C010 C09 -174.4(7)
C015 N3 C011 C012 0
N3 C011 C012 C013 0
C011 C012 C013 C014 0
C012 C013 C014 C015 0
C013 C014 C015 N3 0
C011 N3 C015 C014 0
C26 C21 C22 C23 -2(2)
Te2 C21 C22 C23 177.2(10)
C21 C22 C23 C24 1(2)
C22 C23 C24 C25 -1(3)
C23 C24 C25 C26 2(3)
C24 C25 C26 C21 -3(3)
C22 C21 C26 C25 3(2)
Te2 C21 C26 C25 -176.4(11)
C36 C31 C32 C33 -4(2)
Te3 C31 C32 C33 178.1(11)
C31 C32 C33 C34 1(3)
C32 C33 C34 C35 2(3)
C33 C34 C35 C36 -4(3)
C32 C31 C36 C35 2(2)
Te3 C31 C36 C35 -179.3(12)
C34 C35 C36 C31 1(3)
C46 C41 C42 C43 -2(2)
Te4 C41 C42 C43 176.1(14)
C41 C42 C43 C44 1(3)
C42 C43 C44 C45 0(3)
C43 C44 C45 C46 0(3)
C42 C41 C46 C45 1(2)
Te4 C41 C46 C45 -176.2(12)
C44 C45 C46 C41 0(3)
C56 C51 C52 C53 1(3)
Te5 C51 C52 C53 178.0(14)
C51 C52 C53 C54 -3(3)
C52 C53 C54 C55 3(3)
C53 C54 C55 C56 -2(3)
C52 C51 C56 C55 0(3)
Te5 C51 C56 C55 -176.8(14)
C54 C55 C56 C51 1(3)
C66 C61 C62 C63 2(2)
Te6 C61 C62 C63 -179.5(11)
C61 C62 C63 C64 -2(2)
C62 C63 C64 C65 3(3)
C63 C64 C65 C66 -3(3)
C62 C61 C66 C65 -2(2)
Te6 C61 C66 C65 179.6(12)
C64 C65 C66 C61 3(3)
C76 C71 C72 C73 -3(2)
Te7 C71 C72 C73 176.4(14)
C71 C72 C73 C74 6(3)
C72 C73 C74 C75 -5(3)
C73 C74 C75 C76 3(3)
C72 C71 C76 C75 1(2)
Te7 C71 C76 C75 -178.6(11)
C74 C75 C76 C71 -1(2)
C86 C81 C82 C83 3(3)
Te8 C81 C82 C83 -176.7(14)
C81 C82 C83 C84 -2(3)
C82 C83 C84 C85 0(4)
C83 C84 C85 C86 2(4)
C84 C85 C86 C81 -1(3)
C82 C81 C86 C85 -2(2)
Te8 C81 C86 C85 178.1(14)
C116 C111 C112 C113 0(2)
Te11 C111 C112 C113 -177.4(12)
C111 C112 C113 C114 1(3)
C112 C113 C114 C115 -1(3)
C113 C114 C115 C116 1(3)
C112 C111 C116 C115 0(2)
Te11 C111 C116 C115 176.6(11)
C114 C115 C116 C111 0(2)
C126 C121 C122 C123 -1(2)
Te12 C121 C122 C123 179.7(12)
C121 C122 C123 C124 1(3)
C122 C123 C124 C125 -1(3)
C123 C124 C125 C126 0(3)
C122 C121 C126 C125 1(3)
Te12 C121 C126 C125 180.0(15)
C124 C125 C126 C121 0(3)
C106 C101 C102 C103 -2(2)
Te10 C101 C102 C103 176.2(12)
C101 C102 C103 C104 5(3)
C102 C103 C104 C105 -6(3)
C103 C104 C105 C106 3(3)
C102 C101 C106 C105 0(2)
Te10 C101 C106 C105 -178.5(13)
C104 C105 C106 C101 -1(3)
C92 C91 C96 C95 -4(2)
Te9 C91 C96 C95 176.6(10)
C91 C96 C95 C94 4(2)
C96 C95 C94 C93 -3(3)
C95 C94 C93 C92 1(2)
C96 C91 C92 C93 2(2)
Te9 C91 C92 C93 -178.1(11)
C94 C93 C92 C91 -1(2)
C12 C11 C16 C15 1(2)
Te1 C11 C16 C15 -176.0(11)
C11 C16 C15 C14 1(2)
C16 C15 C14 C13 -3(3)
C15 C14 C13 C12 2(2)
C16 C11 C12 C13 -2(2)
Te1 C11 C12 C13 175.0(10)
C14 C13 C12 C11 1(2)
C04 C05 N1 C01 0(3)
C04 C05 N1 Hg8 -166.2(17)
C02 C01 N1 C05 1(3)
C02 C01 N1 Hg8 168.0(15)
C22 C21 Te2 Hg1 21.1(11)
C26 C21 Te2 Hg1 -159.6(9)
C22 C21 Te2 Hg2 -73.8(11)
C26 C21 Te2 Hg2 105.4(10)
C36 C31 Te3 Hg4 -80.3(11)
C32 C31 Te3 Hg4 98.0(10)
C36 C31 Te3 Hg1 13.0(12)
C32 C31 Te3 Hg1 -168.8(9)
C46 C41 Te4 Hg3 -112.8(11)
C42 C41 Te4 Hg3 69.6(12)
C46 C41 Te4 Hg1 -15.9(11)
C42 C41 Te4 Hg1 166.5(11)
C56 C51 Te5 Hg2 -96.1(14)
C52 C51 Te5 Hg2 87.3(12)
C56 C51 Te5 Hg6 1.5(15)
C52 C51 Te5 Hg6 -175.1(12)
C62 C61 Te6 Hg5 174.5(10)
C66 C61 Te6 Hg5 -7.3(12)
C62 C61 Te6 Hg2 85.4(10)
C66 C61 Te6 Hg2 -96.3(11)
C76 C71 Te7 Hg5 -20.5(12)
C72 C71 Te7 Hg5 159.7(10)
C76 C71 Te7 Hg4 -108.1(11)
C72 C71 Te7 Hg4 72.2(11)
C82 C81 Te8 Hg5 50.2(14)
C86 C81 Te8 Hg5 -129.5(10)
C82 C81 Te8 Hg7 -41.4(14)
C86 C81 Te8 Hg7 138.9(10)
C112 C111 Te11 Hg7 93.1(10)
C116 C111 Te11 Hg7 -83.8(11)
C112 C111 Te11 Hg6 -172.2(9)
C116 C111 Te11 Hg6 10.9(12)
C122 C121 Te12 Hg8 44.7(12)
C126 C121 Te12 Hg8 -134.5(11)
C122 C121 Te12 Hg4 -48.2(12)
C126 C121 Te12 Hg4 132.6(11)
C106 C101 Te10 Hg3 92.5(11)
C102 C101 Te10 Hg3 -86.1(11)
C106 C101 Te10 Hg6 -169.4(10)
C102 C101 Te10 Hg6 12.0(12)
C92 C91 Te9 Hg8 -171.2(10)
C96 C91 Te9 Hg8 8.4(12)
C92 C91 Te9 Hg3 98.8(11)
C96 C91 Te9 Hg3 -81.5(11)
C16 C11 Te1 Hg8 -46.5(12)
C12 C11 Te1 Hg8 136.3(9)
C16 C11 Te1 Hg7 -136.6(11)
C12 C11 Te1 Hg7 46.2(10)
C21 Te2 Hg1 Br2 54.2(3)
Hg2 Te2 Hg1 Br2 152.13(4)
C21 Te2 Hg1 Te3 175.9(3)
Hg2 Te2 Hg1 Te3 -86.21(3)
C21 Te2 Hg1 Te4 -62.9(3)
Hg2 Te2 Hg1 Te4 35.02(3)
C31 Te3 Hg1 Br2 50.2(3)
Hg4 Te3 Hg1 Br2 149.81(5)
C31 Te3 Hg1 Te2 -66.2(3)
Hg4 Te3 Hg1 Te2 33.39(4)
C31 Te3 Hg1 Te4 167.5(3)
Hg4 Te3 Hg1 Te4 -92.82(3)
C41 Te4 Hg1 Br2 64.9(3)
Hg3 Te4 Hg1 Br2 162.77(4)
C41 Te4 Hg1 Te2 177.5(3)
Hg3 Te4 Hg1 Te2 -84.61(3)
C41 Te4 Hg1 Te3 -54.0(3)
Hg3 Te4 Hg1 Te3 43.83(3)
Hg7 S Hg2 Te5 -87.50(9)
Hg4 S Hg2 Te5 144.92(8)
Hg3 S Hg2 Te5 31.20(10)
Hg7 S Hg2 Te2 150.61(7)
Hg4 S Hg2 Te2 23.03(11)
Hg3 S Hg2 Te2 -90.69(9)
Hg7 S Hg2 Te6 36.10(9)
Hg4 S Hg2 Te6 -91.47(9)
Hg3 S Hg2 Te6 154.81(7)
C51 Te5 Hg2 S 147.2(4)
Hg6 Te5 Hg2 S 42.05(7)
C51 Te5 Hg2 Te2 -95.6(3)
Hg6 Te5 Hg2 Te2 159.23(3)
C51 Te5 Hg2 Te6 31.1(3)
Hg6 Te5 Hg2 Te6 -74.10(3)
C21 Te2 Hg2 S 146.4(4)
Hg1 Te2 Hg2 S 45.41(7)
C21 Te2 Hg2 Te5 28.1(4)
Hg1 Te2 Hg2 Te5 -72.93(3)
C21 Te2 Hg2 Te6 -102.3(4)
Hg1 Te2 Hg2 Te6 156.71(3)
C61 Te6 Hg2 S 144.3(4)
Hg5 Te6 Hg2 S 40.30(7)
C61 Te6 Hg2 Te5 -97.4(3)
Hg5 Te6 Hg2 Te5 158.65(3)
C61 Te6 Hg2 Te2 31.7(3)
Hg5 Te6 Hg2 Te2 -72.30(3)
Hg2 S Hg3 Te4 31.90(10)
Hg7 S Hg3 Te4 145.85(7)
Hg4 S Hg3 Te4 -86.49(8)
Hg2 S Hg3 Te10 -88.60(9)
Hg7 S Hg3 Te10 25.35(10)
Hg4 S Hg3 Te10 153.01(7)
Hg2 S Hg3 Te9 155.36(7)
Hg7 S Hg3 Te9 -90.70(9)
Hg4 S Hg3 Te9 36.96(9)
C41 Te4 Hg3 S 142.3(4)
Hg1 Te4 Hg3 S 40.16(6)
C41 Te4 Hg3 Te10 -103.8(4)
Hg1 Te4 Hg3 Te10 154.04(3)
C41 Te4 Hg3 Te9 25.8(4)
Hg1 Te4 Hg3 Te9 -76.34(3)
C101 Te10 Hg3 S 152.2(3)
Hg6 Te10 Hg3 S 46.21(7)
C101 Te10 Hg3 Te4 37.1(3)
Hg6 Te10 Hg3 Te4 -68.93(3)
C101 Te10 Hg3 Te9 -95.3(3)
Hg6 Te10 Hg3 Te9 158.69(3)
C91 Te9 Hg3 S 145.1(4)
Hg8 Te9 Hg3 S 40.01(7)
C91 Te9 Hg3 Te4 -97.9(4)
Hg8 Te9 Hg3 Te4 157.01(3)
C91 Te9 Hg3 Te10 33.4(4)
Hg8 Te9 Hg3 Te10 -71.66(3)
Hg2 S Hg4 Te3 -86.44(10)
Hg7 S Hg4 Te3 153.64(8)
Hg3 S Hg4 Te3 29.82(10)
Hg2 S Hg4 Te12 147.90(8)
Hg7 S Hg4 Te12 27.98(11)
Hg3 S Hg4 Te12 -95.84(8)
Hg2 S Hg4 Te7 35.05(11)
Hg7 S Hg4 Te7 -84.87(10)
Hg3 S Hg4 Te7 151.31(7)
C31 Te3 Hg4 S 153.0(3)
Hg1 Te3 Hg4 S 46.95(7)
C31 Te3 Hg4 Te12 -92.1(3)
Hg1 Te3 Hg4 Te12 161.87(3)
C31 Te3 Hg4 Te7 36.2(3)
Hg1 Te3 Hg4 Te7 -69.84(3)
C121 Te12 Hg4 S 146.7(4)
Hg8 Te12 Hg4 S 43.32(7)
C121 Te12 Hg4 Te3 28.1(4)
Hg8 Te12 Hg4 Te3 -75.28(3)
C121 Te12 Hg4 Te7 -102.4(4)
Hg8 Te12 Hg4 Te7 154.19(3)
C71 Te7 Hg4 S 141.5(4)
Hg5 Te7 Hg4 S 36.38(7)
C71 Te7 Hg4 Te3 -100.0(4)
Hg5 Te7 Hg4 Te3 154.82(3)
C71 Te7 Hg4 Te12 33.5(4)
Hg5 Te7 Hg4 Te12 -71.68(3)
C06 N2 Hg5 Te7 4.4(7)
C010 N2 Hg5 Te7 178.6(6)
C06 N2 Hg5 Te6 -117.7(6)
C010 N2 Hg5 Te6 56.5(6)
C06 N2 Hg5 Te8 128.6(6)
C010 N2 Hg5 Te8 -57.2(6)
C71 Te7 Hg5 N2 73.1(4)
Hg4 Te7 Hg5 N2 162.3(2)
C71 Te7 Hg5 Te6 177.0(3)
Hg4 Te7 Hg5 Te6 -93.79(3)
C71 Te7 Hg5 Te8 -42.7(3)
Hg4 Te7 Hg5 Te8 46.54(4)
C61 Te6 Hg5 N2 62.5(4)
Hg2 Te6 Hg5 N2 155.9(3)
C61 Te6 Hg5 Te7 -46.9(3)
Hg2 Te6 Hg5 Te7 46.53(4)
C61 Te6 Hg5 Te8 170.6(3)
Hg2 Te6 Hg5 Te8 -95.97(3)
C81 Te8 Hg5 N2 39.1(4)
Hg7 Te8 Hg5 N2 144.4(3)
C81 Te8 Hg5 Te7 154.6(3)
Hg7 Te8 Hg5 Te7 -100.16(3)
C81 Te8 Hg5 Te6 -62.1(3)
Hg7 Te8 Hg5 Te6 43.19(3)
C101 Te10 Hg6 Br1 57.2(3)
Hg3 Te10 Hg6 Br1 154.73(5)
C101 Te10 Hg6 Te5 -64.8(3)
Hg3 Te10 Hg6 Te5 32.74(4)
C101 Te10 Hg6 Te11 175.1(3)
Hg3 Te10 Hg6 Te11 -87.39(3)
C51 Te5 Hg6 Br1 57.9(4)
Hg2 Te5 Hg6 Br1 157.33(5)
C51 Te5 Hg6 Te10 178.3(3)
Hg2 Te5 Hg6 Te10 -82.23(3)
C51 Te5 Hg6 Te11 -58.6(3)
Hg2 Te5 Hg6 Te11 40.84(3)
C111 Te11 Hg6 Br1 56.6(3)
Hg7 Te11 Hg6 Br1 153.12(5)
C111 Te11 Hg6 Te10 -61.4(3)
Hg7 Te11 Hg6 Te10 35.04(3)
C111 Te11 Hg6 Te5 175.1(3)
Hg7 Te11 Hg6 Te5 -88.40(3)
Hg2 S Hg7 Te11 30.48(10)
Hg4 S Hg7 Te11 154.06(8)
Hg3 S Hg7 Te11 -85.94(9)
Hg2 S Hg7 Te8 -97.96(8)
Hg4 S Hg7 Te8 25.62(11)
Hg3 S Hg7 Te8 145.62(8)
Hg2 S Hg7 Te1 149.85(7)
Hg4 S Hg7 Te1 -86.57(10)
Hg3 S Hg7 Te1 33.43(10)
C111 Te11 Hg7 S 149.4(4)
Hg6 Te11 Hg7 S 43.54(7)
C111 Te11 Hg7 Te8 -94.1(4)
Hg6 Te11 Hg7 Te8 160.00(3)
C111 Te11 Hg7 Te1 34.3(4)
Hg6 Te11 Hg7 Te1 -71.62(3)
C81 Te8 Hg7 S 147.4(4)
Hg5 Te8 Hg7 S 44.78(6)
C81 Te8 Hg7 Te11 27.0(4)
Hg5 Te8 Hg7 Te11 -75.69(3)
C81 Te8 Hg7 Te1 -102.9(4)
Hg5 Te8 Hg7 Te1 154.44(3)
C11 Te1 Hg7 S 142.3(3)
Hg8 Te1 Hg7 S 38.03(7)
C11 Te1 Hg7 Te11 -99.9(3)
Hg8 Te1 Hg7 Te11 155.89(3)
C11 Te1 Hg7 Te8 35.1(3)
Hg8 Te1 Hg7 Te8 -69.15(3)
C05 N1 Hg8 Te1 40.0(13)
C01 N1 Hg8 Te1 -125.5(12)
C05 N1 Hg8 Te9 -82.5(13)
C01 N1 Hg8 Te9 112.0(12)
C05 N1 Hg8 Te12 161.0(13)
C01 N1 Hg8 Te12 -4.5(13)
C11 Te1 Hg8 N1 58.6(4)
Hg7 Te1 Hg8 N1 151.6(3)
C11 Te1 Hg8 Te9 173.2(3)
Hg7 Te1 Hg8 Te9 -93.85(3)
C11 Te1 Hg8 Te12 -50.2(3)
Hg7 Te1 Hg8 Te12 42.83(3)
C91 Te9 Hg8 N1 57.5(4)
Hg3 Te9 Hg8 N1 153.8(3)
C91 Te9 Hg8 Te1 -51.0(3)
Hg3 Te9 Hg8 Te1 45.29(3)
C91 Te9 Hg8 Te12 169.2(3)
Hg3 Te9 Hg8 Te12 -94.53(3)
C121 Te12 Hg8 N1 57.9(4)
Hg4 Te12 Hg8 N1 159.2(3)
C121 Te12 Hg8 Te1 163.3(3)
Hg4 Te12 Hg8 Te1 -95.35(3)
C121 Te12 Hg8 Te9 -56.9(3)
Hg4 Te12 Hg8 Te9 44.44(3)
